data_7159950
loop_
_publ_author_name
'Ning, Chao'
'Yu, Zi-Qi'
'Wei, Yin'
'Shi, Min'

_publ_section_title
;
 Palladium catalyzed stereoselective intramolecular [3 + 2] cycloaddition
 reactions of (<i>E</i>) &amp; (<i>Z</i>)-ene-vinylidenecyclopropanes.
;
_journal_issue 22
_journal_name_full 'Organic &amp; biomolecular chemistry'
_journal_page_first 4445
_journal_page_last 4449
_journal_paper_doi 10.1039/d4ob00607k
_journal_volume 22
_journal_year 2024
_chemical_formula_sum 'C27 H30 F N O4 S'
_chemical_formula_weight 483.58
_space_group_crystal_system triclinic
_space_group_IT_number 2
_space_group_name_Hall '-P 1'
_space_group_name_H-M_alt 'P -1'
_atom_sites_solution_hydrogens geom
_audit_creation_method SHELXL-2013
_audit_update_record
;
2024-01-26 deposited with the CCDC.	2024-05-10 downloaded from the CCDC.
;
_cell_angle_alpha 71.0650(10)
_cell_angle_beta 82.3880(10)
_cell_angle_gamma 67.8040(10)
_cell_formula_units_Z 2
_cell_length_a 8.8399(3)
_cell_length_b 10.9638(5)
_cell_length_c 14.6620(6)
_cell_measurement_reflns_used 9958
_cell_measurement_temperature 293(2)
_cell_measurement_theta_max 54.786
_cell_measurement_theta_min 4.977
_cell_volume 1244.45(9)
_computing_cell_refinement 'Bruker SAINT'
_computing_data_collection 'Bruker APEX2'
_computing_data_reduction 'Bruker SAINT'
_computing_molecular_graphics 'Bruker SHELXTL'
_computing_publication_material 'Bruker SHELXTL'
_computing_structure_refinement 'SHELXL-2013 (Sheldrick, 2013)'
_computing_structure_solution 'SHELXS-97 (Sheldrick 2008)'
_diffrn_ambient_temperature 293(2)
_diffrn_measured_fraction_theta_full 0.994
_diffrn_measured_fraction_theta_max 0.995
_diffrn_measurement_device_type 'Bruker APEX-II CCD'
_diffrn_measurement_method '\f and \w scans'
_diffrn_radiation_type MoK\a
_diffrn_radiation_wavelength 0.71073
_diffrn_reflns_av_R_equivalents 0.0317
_diffrn_reflns_av_unetI/netI 0.0256
_diffrn_reflns_Laue_measured_fraction_full 0.994
_diffrn_reflns_Laue_measured_fraction_max 0.995
_diffrn_reflns_limit_h_max 10
_diffrn_reflns_limit_h_min -10
_diffrn_reflns_limit_k_max 13
_diffrn_reflns_limit_k_min -13
_diffrn_reflns_limit_l_max 18
_diffrn_reflns_limit_l_min -18
_diffrn_reflns_number 22497
_diffrn_reflns_point_group_measured_fraction_full 0.994
_diffrn_reflns_point_group_measured_fraction_max 0.995
_diffrn_reflns_theta_full 25.242
_diffrn_reflns_theta_max 25.999
_diffrn_reflns_theta_min 2.489
_exptl_absorpt_coefficient_mu 0.171
_exptl_absorpt_correction_T_max 0.7456
_exptl_absorpt_correction_T_min 0.6760
_exptl_absorpt_correction_type multi-scan
_exptl_absorpt_process_details sadabs
_exptl_crystal_colour colorless
_exptl_crystal_density_diffrn 1.291
_exptl_crystal_description prismatic
_exptl_crystal_F_000 512
_exptl_crystal_size_max 0.200
_exptl_crystal_size_mid 0.160
_exptl_crystal_size_min 0.120
_refine_diff_density_max 0.179
_refine_diff_density_min -0.267
_refine_diff_density_rms 0.032
_refine_ls_extinction_method none
_refine_ls_goodness_of_fit_ref 1.046
_refine_ls_hydrogen_treatment constr
_refine_ls_matrix_type full
_refine_ls_number_parameters 310
_refine_ls_number_reflns 4861
_refine_ls_number_restraints 0
_refine_ls_restrained_S_all 1.046
_refine_ls_R_factor_all 0.0575
_refine_ls_R_factor_gt 0.0438
_refine_ls_shift/su_max 0.000
_refine_ls_shift/su_mean 0.000
_refine_ls_structure_factor_coef Fsqd
_refine_ls_weighting_details 'w=1/[\s^2^(Fo^2^)+(0.0415P)^2^+0.4423P] where P=(Fo^2^+2Fc^2^)/3'
_refine_ls_weighting_scheme calc
_refine_ls_wR_factor_gt 0.1010
_refine_ls_wR_factor_ref 0.1097
_reflns_Friedel_coverage 0.000
_reflns_number_gt 3961
_reflns_number_total 4861
_reflns_threshold_expression 'I > 2\s(I)'
_cod_data_source_file d4ob00607k2.cif
_cod_data_source_block mo_d8v24037_0m
_cod_depositor_comments 'Adding full bibliography for 7159949--7159950.cif.'
_cod_database_code 7159950
_shelx_space_group_comment
; 
The symmetry employed for this shelxl refinement is uniquely defined 
by the following loop, which should always be used as a source of 
symmetry information in preference to the above space-group names. 
They are only intended as comments. 
;
_shelx_estimated_absorpt_t_min 0.967
_shelx_estimated_absorpt_t_max 0.980
_shelxl_version_number 2013-4

loop_
_space_group_symop_operation_xyz
'x, y, z'
'-x, -y, -z'

loop_
_atom_site_label
_atom_site_type_symbol
_atom_site_fract_x
_atom_site_fract_y
_atom_site_fract_z
_atom_site_U_iso_or_equiv
_atom_site_adp_type
_atom_site_occupancy
_atom_site_site_symmetry_order
_atom_site_calc_flag
_atom_site_refinement_flags_posn
_atom_site_refinement_flags_adp
_atom_site_refinement_flags_occupancy
_atom_site_disorder_assembly
_atom_site_disorder_group
S1 S 0.67343(6) 0.71375(5) 0.46465(3) 0.04783(14) Uani 1 1 d . . . . .
F1 F -0.23522(16) 1.0797(2) 0.12085(12) 0.1136(6) Uani 1 1 d . . . . .
N1 N 0.65261(17) 0.69181(14) 0.36259(10) 0.0432(3) Uani 1 1 d . . . . .
O1 O 1.0014(2) 0.57136(19) 0.11449(14) 0.0990(6) Uani 1 1 d . . . . .
O2 O 1.10816(17) 0.38779(17) 0.23853(12) 0.0787(5) Uani 1 1 d . . . . .
O3 O 0.75422(18) 0.57978(13) 0.52890(9) 0.0611(4) Uani 1 1 d . . . . .
O4 O 0.51543(16) 0.79844(14) 0.48918(10) 0.0611(4) Uani 1 1 d . . . . .
C1 C 0.5688(2) 0.81659(17) 0.28539(13) 0.0462(4) Uani 1 1 d . . . . .
H10A H 0.6327 0.8760 0.2675 0.055 Uiso 1 1 calc R U . . .
H10B H 0.4636 0.8663 0.3094 0.055 Uiso 1 1 calc R U . . .
C2 C 0.54299(19) 0.78568(17) 0.19766(12) 0.0416(4) Uani 1 1 d . . . . .
C3 C 0.6045(2) 0.65768(17) 0.19030(12) 0.0421(4) Uani 1 1 d . . . . .
C4 C 0.5986(2) 0.6081(2) 0.10901(14) 0.0542(5) Uani 1 1 d . . . . .
C5 C 0.7381(3) 0.4717(2) 0.12009(17) 0.0674(6) Uani 1 1 d . . . . .
H5A H 0.8076 0.4761 0.0630 0.081 Uiso 1 1 calc R U . . .
H5B H 0.6964 0.3984 0.1293 0.081 Uiso 1 1 calc R U . . .
C6 C 0.8349(2) 0.44443(18) 0.20890(14) 0.0489(4) Uani 1 1 d . . . . .
H6 H 0.8643 0.3471 0.2469 0.059 Uiso 1 1 calc R U . . .
C7 C 0.7113(2) 0.53625(16) 0.26818(12) 0.0411(4) Uani 1 1 d . . . . .
C8 C 0.7881(2) 0.58856(17) 0.32736(13) 0.0427(4) Uani 1 1 d . . . . .
H8A H 0.8478 0.5131 0.3811 0.051 Uiso 1 1 calc R U . . .
H8B H 0.8632 0.6303 0.2878 0.051 Uiso 1 1 calc R U . . .
C9 C 0.6106(2) 0.4543(2) 0.33453(15) 0.0564(5) Uani 1 1 d . . . . .
H9A H 0.5249 0.5134 0.3651 0.085 Uiso 1 1 calc R U . . .
H9B H 0.6801 0.3781 0.3829 0.085 Uiso 1 1 calc R U . . .
H9C H 0.5637 0.4202 0.2972 0.085 Uiso 1 1 calc R U . . .
C10 C 0.4893(3) 0.6630(3) 0.04004(17) 0.0814(7) Uani 1 1 d . . . . .
H10C H 0.4014 0.7440 0.0388 0.098 Uiso 1 1 calc R U . . .
H10D H 0.5003 0.6207 -0.0074 0.098 Uiso 1 1 calc R U . . .
C11 C 0.9880(2) 0.4777(2) 0.18026(14) 0.0526(5) Uani 1 1 d . . . . .
C12 C 1.2689(3) 0.3990(3) 0.2203(3) 0.1049(10) Uani 1 1 d . . . . .
H12A H 1.2857 0.4460 0.2617 0.126 Uiso 1 1 calc R U . . .
H12B H 1.2781 0.4515 0.1537 0.126 Uiso 1 1 calc R U . . .
C13 C 1.3904(3) 0.2602(3) 0.2401(3) 0.1038(10) Uani 1 1 d . . . . .
H13A H 1.3856 0.2112 0.3072 0.156 Uiso 1 1 calc R U . . .
H13B H 1.4972 0.2652 0.2243 0.156 Uiso 1 1 calc R U . . .
H13C H 1.3686 0.2124 0.2018 0.156 Uiso 1 1 calc R U . . .
C14 C 0.4505(2) 0.91201(18) 0.11931(13) 0.0510(4) Uani 1 1 d . . . . .
H14A H 0.4885 0.8958 0.0576 0.061 Uiso 1 1 calc R U . . .
H14B H 0.4785 0.9885 0.1214 0.061 Uiso 1 1 calc R U . . .
C15 C 0.2657(2) 0.95548(18) 0.12326(12) 0.0465(4) Uani 1 1 d . . . . .
C16 C 0.1870(2) 0.8657(2) 0.17116(14) 0.0584(5) Uani 1 1 d . . . . .
H16 H 0.2483 0.7753 0.2047 0.070 Uiso 1 1 calc R U . . .
C17 C 0.0180(3) 0.9070(3) 0.17062(16) 0.0718(6) Uani 1 1 d . . . . .
H17 H -0.0344 0.8457 0.2036 0.086 Uiso 1 1 calc R U . . .
C18 C -0.0689(3) 1.0393(3) 0.12071(16) 0.0721(7) Uani 1 1 d . . . . .
C19 C 0.0029(3) 1.1316(2) 0.07146(17) 0.0730(7) Uani 1 1 d . . . . .
H19 H -0.0595 1.2212 0.0373 0.088 Uiso 1 1 calc R U . . .
C20 C 0.1706(3) 1.0894(2) 0.07324(14) 0.0604(5) Uani 1 1 d . . . . .
H20 H 0.2213 1.1519 0.0402 0.073 Uiso 1 1 calc R U . . .
C21 C 0.8033(2) 0.80892(17) 0.44076(12) 0.0445(4) Uani 1 1 d . . . . .
C22 C 0.9719(2) 0.74182(19) 0.44295(13) 0.0510(4) Uani 1 1 d . . . . .
H22 H 1.0168 0.6460 0.4602 0.061 Uiso 1 1 calc R U . . .
C23 C 1.0721(2) 0.8182(2) 0.41947(14) 0.0543(5) Uani 1 1 d . . . . .
H23 H 1.1848 0.7728 0.4223 0.065 Uiso 1 1 calc R U . . .
C24 C 1.0087(2) 0.9618(2) 0.39162(13) 0.0506(4) Uani 1 1 d . . . . .
C25 C 0.8398(2) 1.02615(19) 0.39056(15) 0.0566(5) Uani 1 1 d . . . . .
H25 H 0.7948 1.1220 0.3728 0.068 Uiso 1 1 calc R U . . .
C26 C 0.7371(2) 0.95203(19) 0.41504(14) 0.0527(5) Uani 1 1 d . . . . .
H26 H 0.6245 0.9974 0.4144 0.063 Uiso 1 1 calc R U . . .
C27 C 1.1181(3) 1.0450(2) 0.36187(16) 0.0656(6) Uani 1 1 d . . . . .
H27A H 1.1341 1.0684 0.2932 0.098 Uiso 1 1 calc R U . . .
H27B H 1.2218 0.9918 0.3930 0.098 Uiso 1 1 calc R U . . .
H27C H 1.0685 1.1280 0.3804 0.098 Uiso 1 1 calc R U . . .

loop_
_atom_site_aniso_label
_atom_site_aniso_U_11
_atom_site_aniso_U_22
_atom_site_aniso_U_33
_atom_site_aniso_U_23
_atom_site_aniso_U_13
_atom_site_aniso_U_12
S1 0.0534(3) 0.0433(3) 0.0408(2) -0.01214(19) 0.00083(19) -0.0115(2)
F1 0.0464(7) 0.1464(15) 0.1032(12) -0.0129(11) -0.0115(7) -0.0028(8)
N1 0.0438(8) 0.0354(7) 0.0437(8) -0.0118(6) -0.0050(6) -0.0055(6)
O1 0.0845(12) 0.0871(12) 0.0951(13) 0.0147(10) 0.0061(10) -0.0353(10)
O2 0.0474(8) 0.0771(10) 0.0952(12) 0.0037(9) -0.0124(8) -0.0255(8)
O3 0.0785(9) 0.0477(7) 0.0438(7) -0.0024(6) -0.0052(6) -0.0162(7)
O4 0.0568(8) 0.0621(8) 0.0585(8) -0.0248(7) 0.0136(6) -0.0136(7)
C1 0.0464(10) 0.0350(9) 0.0494(10) -0.0108(8) -0.0046(8) -0.0062(7)
C2 0.0369(8) 0.0390(9) 0.0414(9) -0.0060(7) -0.0009(7) -0.0102(7)
C3 0.0368(8) 0.0430(9) 0.0430(9) -0.0108(7) -0.0027(7) -0.0114(7)
C4 0.0521(11) 0.0576(11) 0.0528(11) -0.0216(9) -0.0047(9) -0.0138(9)
C5 0.0656(13) 0.0658(13) 0.0747(14) -0.0379(12) -0.0096(11) -0.0104(11)
C6 0.0452(10) 0.0400(9) 0.0593(11) -0.0189(8) -0.0024(8) -0.0087(8)
C7 0.0387(8) 0.0350(8) 0.0469(9) -0.0124(7) -0.0020(7) -0.0097(7)
C8 0.0384(9) 0.0364(9) 0.0478(10) -0.0115(7) -0.0051(7) -0.0068(7)
C9 0.0559(11) 0.0476(11) 0.0649(12) -0.0111(9) 0.0026(9) -0.0234(9)
C10 0.0858(17) 0.0846(17) 0.0684(15) -0.0371(13) -0.0261(13) -0.0044(14)
C11 0.0518(11) 0.0450(10) 0.0552(11) -0.0183(9) 0.0061(9) -0.0106(9)
C12 0.0499(14) 0.104(2) 0.155(3) -0.018(2) -0.0079(16) -0.0358(15)
C13 0.0529(14) 0.108(2) 0.155(3) -0.053(2) 0.0018(16) -0.0227(15)
C14 0.0515(10) 0.0421(10) 0.0462(10) -0.0016(8) -0.0017(8) -0.0120(8)
C15 0.0492(10) 0.0440(10) 0.0358(9) -0.0095(7) -0.0048(7) -0.0060(8)
C16 0.0509(11) 0.0532(11) 0.0537(11) -0.0018(9) -0.0072(9) -0.0095(9)
C17 0.0544(12) 0.0834(16) 0.0634(13) -0.0050(12) -0.0036(10) -0.0225(12)
C18 0.0456(11) 0.0921(17) 0.0547(12) -0.0180(12) -0.0092(10) 0.0008(12)
C19 0.0621(13) 0.0600(13) 0.0641(14) -0.0109(11) -0.0111(11) 0.0105(11)
C20 0.0625(12) 0.0460(11) 0.0536(11) -0.0084(9) -0.0041(9) -0.0029(9)
C21 0.0495(10) 0.0406(9) 0.0392(9) -0.0154(7) -0.0061(7) -0.0069(8)
C22 0.0550(11) 0.0390(9) 0.0482(10) -0.0116(8) -0.0093(8) -0.0035(8)
C23 0.0462(10) 0.0557(11) 0.0520(11) -0.0162(9) -0.0063(8) -0.0066(9)
C24 0.0570(11) 0.0521(11) 0.0428(10) -0.0175(8) -0.0022(8) -0.0161(9)
C25 0.0617(12) 0.0390(10) 0.0650(12) -0.0188(9) -0.0053(10) -0.0091(9)
C26 0.0484(10) 0.0436(10) 0.0612(12) -0.0213(9) -0.0060(9) -0.0048(8)
C27 0.0710(14) 0.0690(14) 0.0615(13) -0.0227(11) 0.0038(10) -0.0288(11)

loop_
_atom_type_symbol
_atom_type_description
_atom_type_scat_dispersion_real
_atom_type_scat_dispersion_imag
_atom_type_scat_source
C C 0.0033 0.0016 'International Tables Vol C Tables 4.2.6.8 and 6.1.1.4'
H H 0.0000 0.0000 'International Tables Vol C Tables 4.2.6.8 and 6.1.1.4'
F F 0.0171 0.0103 'International Tables Vol C Tables 4.2.6.8 and 6.1.1.4'
N N 0.0061 0.0033 'International Tables Vol C Tables 4.2.6.8 and 6.1.1.4'
O O 0.0106 0.0060 'International Tables Vol C Tables 4.2.6.8 and 6.1.1.4'
S S 0.1246 0.1234 'International Tables Vol C Tables 4.2.6.8 and 6.1.1.4'

loop_
_geom_angle_atom_site_label_1
_geom_angle_atom_site_label_2
_geom_angle_atom_site_label_3
_geom_angle
_geom_angle_site_symmetry_1
_geom_angle_site_symmetry_3
_geom_angle_publ_flag
O3 S1 O4 120.08(9) . . ?
O3 S1 N1 106.81(8) . . ?
O4 S1 N1 106.22(8) . . ?
O3 S1 C21 108.62(9) . . ?
O4 S1 C21 107.89(8) . . ?
N1 S1 C21 106.44(8) . . ?
C1 N1 C8 113.37(13) . . ?
C1 N1 S1 116.55(11) . . ?
C8 N1 S1 118.78(11) . . ?
C11 O2 C12 118.84(19) . . ?
N1 C1 C2 112.83(14) . . ?
N1 C1 H10A 109.0 . . ?
C2 C1 H10A 109.0 . . ?
N1 C1 H10B 109.0 . . ?
C2 C1 H10B 109.0 . . ?
H10A C1 H10B 107.8 . . ?
C3 C2 C1 121.68(15) . . ?
C3 C2 C14 124.65(16) . . ?
C1 C2 C14 113.59(15) . . ?
C2 C3 C4 129.60(16) . . ?
C2 C3 C7 122.10(15) . . ?
C4 C3 C7 108.09(14) . . ?
C10 C4 C3 128.77(19) . . ?
C10 C4 C5 123.22(19) . . ?
C3 C4 C5 107.89(15) . . ?
C4 C5 C6 106.88(16) . . ?
C4 C5 H5A 110.3 . . ?
C6 C5 H5A 110.3 . . ?
C4 C5 H5B 110.3 . . ?
C6 C5 H5B 110.3 . . ?
H5A C5 H5B 108.6 . . ?
C11 C6 C5 111.51(17) . . ?
C11 C6 C7 113.28(14) . . ?
C5 C6 C7 104.31(14) . . ?
C11 C6 H6 109.2 . . ?
C5 C6 H6 109.2 . . ?
C7 C6 H6 109.2 . . ?
C8 C7 C3 109.68(13) . . ?
C8 C7 C9 109.67(15) . . ?
C3 C7 C9 110.75(14) . . ?
C8 C7 C6 115.07(14) . . ?
C3 C7 C6 102.85(14) . . ?
C9 C7 C6 108.64(14) . . ?
N1 C8 C7 106.54(13) . . ?
N1 C8 H8A 110.4 . . ?
C7 C8 H8A 110.4 . . ?
N1 C8 H8B 110.4 . . ?
C7 C8 H8B 110.4 . . ?
H8A C8 H8B 108.6 . . ?
C7 C9 H9A 109.5 . . ?
C7 C9 H9B 109.5 . . ?
H9A C9 H9B 109.5 . . ?
C7 C9 H9C 109.5 . . ?
H9A C9 H9C 109.5 . . ?
H9B C9 H9C 109.5 . . ?
C4 C10 H10C 120.0 . . ?
C4 C10 H10D 120.0 . . ?
H10C C10 H10D 120.0 . . ?
O1 C11 O2 123.8(2) . . ?
O1 C11 C6 125.79(19) . . ?
O2 C11 C6 110.44(16) . . ?
O2 C12 C13 108.1(2) . . ?
O2 C12 H12A 110.1 . . ?
C13 C12 H12A 110.1 . . ?
O2 C12 H12B 110.1 . . ?
C13 C12 H12B 110.1 . . ?
H12A C12 H12B 108.4 . . ?
C12 C13 H13A 109.5 . . ?
C12 C13 H13B 109.5 . . ?
H13A C13 H13B 109.5 . . ?
C12 C13 H13C 109.5 . . ?
H13A C13 H13C 109.5 . . ?
H13B C13 H13C 109.5 . . ?
C2 C14 C15 116.43(15) . . ?
C2 C14 H14A 108.2 . . ?
C15 C14 H14A 108.2 . . ?
C2 C14 H14B 108.2 . . ?
C15 C14 H14B 108.2 . . ?
H14A C14 H14B 107.3 . . ?
C16 C15 C20 117.82(18) . . ?
C16 C15 C14 122.60(16) . . ?
C20 C15 C14 119.51(17) . . ?
C15 C16 C17 121.35(19) . . ?
C15 C16 H16 119.3 . . ?
C17 C16 H16 119.3 . . ?
C18 C17 C16 118.3(2) . . ?
C18 C17 H17 120.9 . . ?
C16 C17 H17 120.9 . . ?
C19 C18 C17 122.6(2) . . ?
C19 C18 F1 119.3(2) . . ?
C17 C18 F1 118.1(2) . . ?
C18 C19 C20 118.4(2) . . ?
C18 C19 H19 120.8 . . ?
C20 C19 H19 120.8 . . ?
C19 C20 C15 121.5(2) . . ?
C19 C20 H20 119.3 . . ?
C15 C20 H20 119.3 . . ?
C26 C21 C22 119.91(18) . . ?
C26 C21 S1 119.77(14) . . ?
C22 C21 S1 120.25(14) . . ?
C23 C22 C21 119.56(17) . . ?
C23 C22 H22 120.2 . . ?
C21 C22 H22 120.2 . . ?
C22 C23 C24 121.61(18) . . ?
C22 C23 H23 119.2 . . ?
C24 C23 H23 119.2 . . ?
C25 C24 C23 117.59(18) . . ?
C25 C24 C27 120.91(18) . . ?
C23 C24 C27 121.49(18) . . ?
C26 C25 C24 121.90(18) . . ?
C26 C25 H25 119.1 . . ?
C24 C25 H25 119.1 . . ?
C25 C26 C21 119.42(17) . . ?
C25 C26 H26 120.3 . . ?
C21 C26 H26 120.3 . . ?
C24 C27 H27A 109.5 . . ?
C24 C27 H27B 109.5 . . ?
H27A C27 H27B 109.5 . . ?
C24 C27 H27C 109.5 . . ?
H27A C27 H27C 109.5 . . ?
H27B C27 H27C 109.5 . . ?

loop_
_geom_bond_atom_site_label_1
_geom_bond_atom_site_label_2
_geom_bond_distance
_geom_bond_site_symmetry_2
_geom_bond_publ_flag
S1 O3 1.4292(13) . ?
S1 O4 1.4304(13) . ?
S1 N1 1.6342(15) . ?
S1 C21 1.7580(19) . ?
F1 C18 1.366(2) . ?
N1 C1 1.467(2) . ?
N1 C8 1.475(2) . ?
O1 C11 1.191(2) . ?
O2 C11 1.316(2) . ?
O2 C12 1.454(3) . ?
C1 C2 1.497(2) . ?
C1 H10A 0.9700 . ?
C1 H10B 0.9700 . ?
C2 C3 1.335(2) . ?
C2 C14 1.506(2) . ?
C3 C4 1.476(2) . ?
C3 C7 1.522(2) . ?
C4 C10 1.320(3) . ?
C4 C5 1.511(3) . ?
C5 C6 1.539(3) . ?
C5 H5A 0.9700 . ?
C5 H5B 0.9700 . ?
C6 C11 1.504(3) . ?
C6 C7 1.565(2) . ?
C6 H6 0.9800 . ?
C7 C8 1.522(2) . ?
C7 C9 1.534(2) . ?
C8 H8A 0.9700 . ?
C8 H8B 0.9700 . ?
C9 H9A 0.9600 . ?
C9 H9B 0.9600 . ?
C9 H9C 0.9600 . ?
C10 H10C 0.9300 . ?
C10 H10D 0.9300 . ?
C12 C13 1.454(4) . ?
C12 H12A 0.9700 . ?
C12 H12B 0.9700 . ?
C13 H13A 0.9600 . ?
C13 H13B 0.9600 . ?
C13 H13C 0.9600 . ?
C14 C15 1.518(3) . ?
C14 H14A 0.9700 . ?
C14 H14B 0.9700 . ?
C15 C16 1.373(3) . ?
C15 C20 1.390(2) . ?
C16 C17 1.388(3) . ?
C16 H16 0.9300 . ?
C17 C18 1.359(3) . ?
C17 H17 0.9300 . ?
C18 C19 1.356(3) . ?
C19 C20 1.377(3) . ?
C19 H19 0.9300 . ?
C20 H20 0.9300 . ?
C21 C26 1.388(2) . ?
C21 C22 1.390(2) . ?
C22 C23 1.377(3) . ?
C22 H22 0.9300 . ?
C23 C24 1.391(3) . ?
C23 H23 0.9300 . ?
C24 C25 1.390(3) . ?
C24 C27 1.501(3) . ?
C25 C26 1.376(3) . ?
C25 H25 0.9300 . ?
C26 H26 0.9300 . ?
C27 H27A 0.9600 . ?
C27 H27B 0.9600 . ?
C27 H27C 0.9600 . ?

loop_
_geom_hbond_atom_site_label_D
_geom_hbond_atom_site_label_H
_geom_hbond_atom_site_label_A
_geom_hbond_distance_DH
_geom_hbond_distance_HA
_geom_hbond_distance_DA
_geom_hbond_angle_DHA
_geom_hbond_site_symmetry_A
C22 H22 O3 0.93 2.51 3.367(2) 153.6 2_766
C22 H22 O3 0.93 2.51 3.367(2) 153.6 2_766

loop_
_geom_torsion_atom_site_label_1
_geom_torsion_atom_site_label_2
_geom_torsion_atom_site_label_3
_geom_torsion_atom_site_label_4
_geom_torsion
_geom_torsion_site_symmetry_1
_geom_torsion_site_symmetry_2
_geom_torsion_site_symmetry_3
_geom_torsion_site_symmetry_4
_geom_torsion_publ_flag
O3 S1 N1 C1 178.77(12) . . . . ?
O4 S1 N1 C1 49.48(14) . . . . ?
C21 S1 N1 C1 -65.32(14) . . . . ?
O3 S1 N1 C8 -39.95(15) . . . . ?
O4 S1 N1 C8 -169.24(12) . . . . ?
C21 S1 N1 C8 75.96(14) . . . . ?
C8 N1 C1 C2 41.4(2) . . . . ?
S1 N1 C1 C2 -175.24(12) . . . . ?
N1 C1 C2 C3 -5.5(2) . . . . ?
N1 C1 C2 C14 177.46(14) . . . . ?
C1 C2 C3 C4 -177.02(17) . . . . ?
C14 C2 C3 C4 -0.3(3) . . . . ?
C1 C2 C3 C7 -3.0(3) . . . . ?
C14 C2 C3 C7 173.76(15) . . . . ?
C2 C3 C4 C10 -26.4(4) . . . . ?
C7 C3 C4 C10 158.9(2) . . . . ?
C2 C3 C4 C5 157.56(19) . . . . ?
C7 C3 C4 C5 -17.1(2) . . . . ?
C10 C4 C5 C6 -179.4(2) . . . . ?
C3 C4 C5 C6 -3.1(2) . . . . ?
C4 C5 C6 C11 -101.45(19) . . . . ?
C4 C5 C6 C7 21.2(2) . . . . ?
C2 C3 C7 C8 -22.5(2) . . . . ?
C4 C3 C7 C8 152.66(15) . . . . ?
C2 C3 C7 C9 98.67(19) . . . . ?
C4 C3 C7 C9 -86.16(18) . . . . ?
C2 C3 C7 C6 -145.41(16) . . . . ?
C4 C3 C7 C6 29.76(18) . . . . ?
C11 C6 C7 C8 -28.4(2) . . . . ?
C5 C6 C7 C8 -149.84(16) . . . . ?
C11 C6 C7 C3 90.82(17) . . . . ?
C5 C6 C7 C3 -30.62(18) . . . . ?
C11 C6 C7 C9 -151.76(16) . . . . ?
C5 C6 C7 C9 86.80(18) . . . . ?
C1 N1 C8 C7 -66.77(17) . . . . ?
S1 N1 C8 C7 150.78(12) . . . . ?
C3 C7 C8 N1 54.47(17) . . . . ?
C9 C7 C8 N1 -67.36(17) . . . . ?
C6 C7 C8 N1 169.82(14) . . . . ?
C12 O2 C11 O1 -2.5(4) . . . . ?
C12 O2 C11 C6 177.5(2) . . . . ?
C5 C6 C11 O1 37.5(3) . . . . ?
C7 C6 C11 O1 -79.8(3) . . . . ?
C5 C6 C11 O2 -142.45(17) . . . . ?
C7 C6 C11 O2 100.25(19) . . . . ?
C11 O2 C12 C13 -141.0(3) . . . . ?
C3 C2 C14 C15 93.9(2) . . . . ?
C1 C2 C14 C15 -89.1(2) . . . . ?
C2 C14 C15 C16 -22.0(3) . . . . ?
C2 C14 C15 C20 160.93(17) . . . . ?
C20 C15 C16 C17 -0.5(3) . . . . ?
C14 C15 C16 C17 -177.6(2) . . . . ?
C15 C16 C17 C18 0.4(3) . . . . ?
C16 C17 C18 C19 0.3(4) . . . . ?
C16 C17 C18 F1 -179.6(2) . . . . ?
C17 C18 C19 C20 -0.7(4) . . . . ?
F1 C18 C19 C20 179.1(2) . . . . ?
C18 C19 C20 C15 0.6(3) . . . . ?
C16 C15 C20 C19 0.1(3) . . . . ?
C14 C15 C20 C19 177.22(19) . . . . ?
O3 S1 C21 C26 -153.80(14) . . . . ?
O4 S1 C21 C26 -22.15(17) . . . . ?
N1 S1 C21 C26 91.52(15) . . . . ?
O3 S1 C21 C22 29.33(17) . . . . ?
O4 S1 C21 C22 160.98(14) . . . . ?
N1 S1 C21 C22 -85.35(15) . . . . ?
C26 C21 C22 C23 0.0(3) . . . . ?
S1 C21 C22 C23 176.84(14) . . . . ?
C21 C22 C23 C24 -1.3(3) . . . . ?
C22 C23 C24 C25 1.6(3) . . . . ?
C22 C23 C24 C27 -177.26(18) . . . . ?
C23 C24 C25 C26 -0.6(3) . . . . ?
C27 C24 C25 C26 178.21(18) . . . . ?
C24 C25 C26 C21 -0.6(3) . . . . ?
C22 C21 C26 C25 0.9(3) . . . . ?
S1 C21 C26 C25 -175.94(15) . . . . ?
